data_2236475
loop_
_publ_author_name
'Farman, Muhammad'
'Khanum, Saira'
'Hameed, Shahid'
'Jones, Peter G.'
'Ahmad, Tanveer'

_publ_section_title
;
 4-Ethoxybenzohydrazide
;
_journal_coeditor_code LR2080
_journal_issue 10
_journal_name_full 'Acta Crystallographica Section E'
_journal_page_first o2955
_journal_page_last o2956
_journal_paper_doi 10.1107/S1600536812038998
_journal_volume 68
_journal_year 2012
_chemical_formula_iupac 'C9 H12 N2 O2'
_chemical_formula_moiety 'C9 H12 N2 O2'
_chemical_formula_sum 'C9 H12 N2 O2'
_chemical_formula_weight 180.21
_chemical_melting_point 403
_chemical_name_systematic
;
4-Ethoxybenzohydrazide
;
_space_group_IT_number 14
_symmetry_cell_setting monoclinic
_symmetry_space_group_name_Hall '-P 2ybc'
_symmetry_space_group_name_H-M 'P 1 21/c 1'
_atom_sites_solution_hydrogens geom
_atom_sites_solution_primary direct
_atom_sites_solution_secondary difmap
_audit_creation_method SHELXL-97
_cell_angle_alpha 90.00
_cell_angle_beta 110.669(4)
_cell_angle_gamma 90.00
_cell_formula_units_Z 4
_cell_length_a 10.8848(3)
_cell_length_b 10.0453(2)
_cell_length_c 8.4420(3)
_cell_measurement_reflns_used 23790
_cell_measurement_temperature 100(2)
_cell_measurement_theta_max 32.6349
_cell_measurement_theta_min 2.5716
_cell_volume 863.64(5)
_computing_cell_refinement
;
CrysAlis PRO (Oxford Diffraction, 2009)
;
_computing_data_collection
;
CrysAlis PRO (Oxford Diffraction, 2009)
;
_computing_data_reduction
;
CrysAlis PRO (Oxford Diffraction, 2009)
;
_computing_molecular_graphics 'XP in SHELXTL (Sheldrick, 2008)'
_computing_publication_material 'SHELXL97 (Sheldrick, 2008)'
_computing_structure_refinement 'SHELXL97 (Sheldrick, 2008)'
_computing_structure_solution 'SHELXS97 (Sheldrick, 2008)'
_diffrn_ambient_temperature 100(2)
_diffrn_detector_area_resol_mean 16.1419
_diffrn_measured_fraction_theta_full 0.998
_diffrn_measured_fraction_theta_max 0.998
_diffrn_measurement_device_type 'Oxford Diffraction Xcalibur Eos'
_diffrn_measurement_method '\w scan'
_diffrn_radiation_monochromator graphite
_diffrn_radiation_source 'Enhance (Mo) X-ray Source'
_diffrn_radiation_type MoK\a
_diffrn_radiation_wavelength 0.71073
_diffrn_reflns_av_R_equivalents 0.0237
_diffrn_reflns_av_sigmaI/netI 0.0136
_diffrn_reflns_limit_h_max 15
_diffrn_reflns_limit_h_min -15
_diffrn_reflns_limit_k_max 14
_diffrn_reflns_limit_k_min -14
_diffrn_reflns_limit_l_max 12
_diffrn_reflns_limit_l_min -12
_diffrn_reflns_number 42766
_diffrn_reflns_theta_full 31.51
_diffrn_reflns_theta_max 31.51
_diffrn_reflns_theta_min 2.85
_exptl_absorpt_coefficient_mu 0.100
_exptl_absorpt_correction_type none
_exptl_crystal_colour colourless
_exptl_crystal_density_diffrn 1.386
_exptl_crystal_density_method 'not measured'
_exptl_crystal_description block
_exptl_crystal_F_000 384
_exptl_crystal_size_max 0.3
_exptl_crystal_size_mid 0.2
_exptl_crystal_size_min 0.2
_refine_diff_density_max 0.478
_refine_diff_density_min -0.224
_refine_ls_extinction_method none
_refine_ls_goodness_of_fit_ref 1.104
_refine_ls_hydrogen_treatment mixed
_refine_ls_matrix_type full
_refine_ls_number_parameters 131
_refine_ls_number_reflns 2874
_refine_ls_number_restraints 0
_refine_ls_restrained_S_all 1.104
_refine_ls_R_factor_all 0.0384
_refine_ls_R_factor_gt 0.0339
_refine_ls_shift/su_max 0.002
_refine_ls_shift/su_mean 0.000
_refine_ls_structure_factor_coef Fsqd
_refine_ls_weighting_details 'calc w=1/[\s^2^(Fo^2^)+(0.0734P)^2^+0.0351P] where P=(Fo^2^+2Fc^2^)/3'
_refine_ls_weighting_scheme calc
_refine_ls_wR_factor_gt 0.1042
_refine_ls_wR_factor_ref 0.1060
_reflns_number_gt 2478
_reflns_number_total 2874
_reflns_threshold_expression I>2sigma(I)
_cod_data_source_file lr2080.cif
_cod_data_source_block I
_cod_original_cell_volume 863.64(4)
_cod_original_sg_symbol_H-M 'P 21/c'
_cod_database_code 2236475
_cod_database_fobs_code 2236475

loop_
_symmetry_equiv_pos_as_xyz
'x, y, z'
'-x, y+1/2, -z+1/2'
'-x, -y, -z'
'x, -y-1/2, z-1/2'

loop_
_atom_site_type_symbol
_atom_site_label
_atom_site_fract_x
_atom_site_fract_y
_atom_site_fract_z
_atom_site_U_iso_or_equiv
_atom_site_adp_type
_atom_site_calc_flag
_atom_site_refinement_flags
_atom_site_occupancy
_atom_site_symmetry_multiplicity
C C1 0.14875(7) 0.60114(7) 0.67544(8) 0.01178(14) Uani d . 1 1
C C2 0.21991(7) 0.50128(7) 0.62925(9) 0.01315(14) Uani d . 1 1
H H2 0.1982 0.4104 0.6363 0.016 Uiso calc R 1 1
C C3 0.32166(7) 0.53422(7) 0.57344(9) 0.01377(14) Uani d . 1 1
H H3 0.3685 0.4660 0.5411 0.017 Uiso calc R 1 1
C C4 0.35534(7) 0.66779(7) 0.56479(9) 0.01238(14) Uani d . 1 1
C C5 0.28323(7) 0.76797(7) 0.60658(9) 0.01476(15) Uani d . 1 1
H H5 0.3040 0.8589 0.5977 0.018 Uiso calc R 1 1
C C6 0.18082(7) 0.73392(7) 0.66132(9) 0.01406(15) Uani d . 1 1
H H6 0.1319 0.8023 0.6896 0.017 Uiso calc R 1 1
C C7 0.04616(7) 0.56096(7) 0.74544(9) 0.01238(14) Uani d . 1 1
C C8 0.50091(7) 0.82661(7) 0.51338(10) 0.01446(15) Uani d . 1 1
H H8A 0.5170 0.8694 0.6245 0.017 Uiso calc R 1 1
H H8B 0.4315 0.8771 0.4259 0.017 Uiso calc R 1 1
C C9 0.62551(8) 0.82519(8) 0.47285(10) 0.01797(16) Uani d . 1 1
H H9A 0.6925 0.7725 0.5582 0.027 Uiso calc R 1 1
H H9B 0.6572 0.9165 0.4733 0.027 Uiso calc R 1 1
H H9C 0.6076 0.7856 0.3608 0.027 Uiso calc R 1 1
N N1 -0.13631(7) 0.63025(7) 0.82516(9) 0.01874(15) Uani d . 1 1
H H01 -0.0919(13) 0.6029(13) 0.9364(17) 0.039(3) Uiso d . 1 1
H H02 -0.1806(12) 0.5584(13) 0.7605(16) 0.033(3) Uiso d . 1 1
N N2 -0.03653(6) 0.65623(6) 0.75869(8) 0.01518(14) Uani d . 1 1
H H03 -0.0305(11) 0.7382(13) 0.7308(14) 0.026(3) Uiso d . 1 1
O O1 0.03801(5) 0.44481(5) 0.79156(7) 0.01735(13) Uani d . 1 1
O O2 0.46083(5) 0.69025(5) 0.51711(7) 0.01480(13) Uani d . 1 1

loop_
_atom_site_aniso_label
_atom_site_aniso_U_11
_atom_site_aniso_U_22
_atom_site_aniso_U_33
_atom_site_aniso_U_12
_atom_site_aniso_U_13
_atom_site_aniso_U_23
C1 0.0120(3) 0.0097(3) 0.0148(3) 0.0001(2) 0.0061(2) 0.0006(2)
C2 0.0147(3) 0.0096(3) 0.0165(3) -0.0004(2) 0.0072(2) -0.0006(2)
C3 0.0156(3) 0.0104(3) 0.0175(3) 0.0008(2) 0.0086(3) -0.0006(2)
C4 0.0129(3) 0.0112(3) 0.0149(3) 0.0005(2) 0.0073(2) 0.0006(2)
C5 0.0167(3) 0.0095(3) 0.0216(3) 0.0006(2) 0.0112(3) 0.0012(2)
C6 0.0151(3) 0.0103(3) 0.0198(3) 0.0012(2) 0.0100(3) 0.0008(2)
C7 0.0122(3) 0.0109(3) 0.0147(3) -0.0008(2) 0.0057(2) -0.0002(2)
C8 0.0163(3) 0.0102(3) 0.0197(3) -0.0009(2) 0.0099(3) 0.0001(2)
C9 0.0170(3) 0.0150(3) 0.0261(4) -0.0019(2) 0.0128(3) -0.0007(3)
N1 0.0168(3) 0.0200(3) 0.0247(3) 0.0005(2) 0.0139(3) 0.0032(3)
N2 0.0152(3) 0.0117(3) 0.0232(3) 0.0008(2) 0.0125(2) 0.0025(2)
O1 0.0196(3) 0.0106(3) 0.0260(3) 0.00006(19) 0.0133(2) 0.0031(2)
O2 0.0159(3) 0.0105(2) 0.0229(3) -0.00056(18) 0.0128(2) 0.00054(19)

loop_
_atom_type_symbol
_atom_type_description
_atom_type_scat_dispersion_real
_atom_type_scat_dispersion_imag
_atom_type_scat_source
C C 0.0033 0.0016 'International Tables Vol C Tables 4.2.6.8 and 6.1.1.4'
H H 0.0000 0.0000 'International Tables Vol C Tables 4.2.6.8 and 6.1.1.4'
N N 0.0061 0.0033 'International Tables Vol C Tables 4.2.6.8 and 6.1.1.4'
O O 0.0106 0.0060 'International Tables Vol C Tables 4.2.6.8 and 6.1.1.4'

loop_
_geom_angle_atom_site_label_1
_geom_angle_atom_site_label_2
_geom_angle_atom_site_label_3
_geom_angle
C6 C1 C2 118.70(6)
C6 C1 C7 122.53(6)
C2 C1 C7 118.70(6)
C3 C2 C1 120.56(6)
C2 C3 C4 120.09(6)
O2 C4 C5 124.25(6)
O2 C4 C3 115.95(6)
C5 C4 C3 119.79(6)
C6 C5 C4 119.63(7)
C5 C6 C1 121.17(6)
O1 C7 N2 121.19(6)
O1 C7 C1 121.62(6)
N2 C7 C1 117.19(6)
O2 C8 C9 107.38(6)
C7 N2 N1 122.19(6)
C4 O2 C8 117.18(5)
C3 C2 H2 119.7
C1 C2 H2 119.7
C2 C3 H3 120.0
C4 C3 H3 120.0
C6 C5 H5 120.2
C4 C5 H5 120.2
C5 C6 H6 119.4
C1 C6 H6 119.4
O2 C8 H8A 110.2
C9 C8 H8A 110.2
O2 C8 H8B 110.2
C9 C8 H8B 110.2
H8A C8 H8B 108.5
C8 C9 H9A 109.5
C8 C9 H9B 109.5
H9A C9 H9B 109.5
C8 C9 H9C 109.5
H9A C9 H9C 109.5
H9B C9 H9C 109.5
N2 N1 H01 104.9(8)
N2 N1 H02 102.9(7)
H01 N1 H02 109.8(11)
C7 N2 H03 122.5(8)
N1 N2 H03 115.3(8)

loop_
_geom_bond_atom_site_label_1
_geom_bond_atom_site_label_2
_geom_bond_distance
C1 C6 1.3944(10)
C1 C2 1.4041(10)
C1 C7 1.4916(10)
C2 C3 1.3879(10)
C3 C4 1.3997(10)
C4 O2 1.3630(8)
C4 C5 1.3959(10)
C5 C6 1.3917(10)
C7 O1 1.2431(8)
C7 N2 1.3452(9)
C8 O2 1.4413(9)
C8 C9 1.5114(10)
N1 N2 1.4117(9)
C2 H2 0.9500
C3 H3 0.9500
C5 H5 0.9500
C6 H6 0.9500
C8 H8A 0.9900
C8 H8B 0.9900
C9 H9A 0.9800
C9 H9B 0.9800
C9 H9C 0.9800
N1 H01 0.933(13)
N1 H02 0.931(13)
N2 H03 0.865(13)

loop_
_geom_hbond_atom_site_label_D
_geom_hbond_atom_site_label_H
_geom_hbond_atom_site_label_A
_geom_hbond_site_symmetry_A
_geom_hbond_distance_DH
_geom_hbond_distance_HA
_geom_hbond_distance_DA
_geom_hbond_angle_DHA
N2 H03 O1 2_556 0.865(13) 2.083(13) 2.9290(9) 165.6(11)
C6 H6 O1 2_556 0.95 2.39 3.3149(9) 165.1
C3 H3 O2 3_666 0.95 2.61 3.5428(9) 168.1
N1 H01 O1 3_567 0.933(13) 2.212(14) 3.1207(9) 164.1(12)
C8 H8B Cg 4_575 0.99 2.65 3.4990(10) 145

loop_
_geom_torsion_atom_site_label_1
_geom_torsion_atom_site_label_2
_geom_torsion_atom_site_label_3
_geom_torsion_atom_site_label_4
_geom_torsion
C6 C1 C2 C3 1.10(10)
C7 C1 C2 C3 -176.01(6)
C1 C2 C3 C4 0.82(11)
C2 C3 C4 O2 176.66(6)
C2 C3 C4 C5 -2.32(11)
O2 C4 C5 C6 -177.01(6)
C3 C4 C5 C6 1.89(11)
C4 C5 C6 C1 0.05(11)
C2 C1 C6 C5 -1.54(11)
C7 C1 C6 C5 175.46(6)
C6 C1 C7 O1 -164.06(7)
C2 C1 C7 O1 12.93(10)
C6 C1 C7 N2 15.13(10)
C2 C1 C7 N2 -167.88(6)
O1 C7 N2 N1 0.05(11)
C1 C7 N2 N1 -179.15(6)
C5 C4 O2 C8 1.26(10)
C3 C4 O2 C8 -177.68(6)
C9 C8 O2 C4 174.98(6)

loop_
_cod_related_entry_id
_cod_related_entry_database
_cod_related_entry_code
1 ChemSpider 126650
